data_7001629
loop_
_publ_author_name
'Halder, Partha'
'Zangrando, Ennio'
'Paine, Tapan Kanti'

_publ_section_title
;
 Self-assembly of silver(i) and bis-bidentate N,N-donor ligands: from a
 tetranuclear complex to coordination polymers
;
_journal_issue 27
_journal_name_full 'Dalton Transactions'
_journal_page_first 5386
_journal_page_last 5394
_journal_paper_doi 10.1039/b900581a
_journal_year 2009
_chemical_formula_moiety 'C20 H18 Ag N4 1+, B F4 1-'
_chemical_formula_sum 'C20 H18 Ag B F4 N4'
_chemical_formula_weight 509.06
_chemical_name_systematic
;
?
;
_space_group_IT_number 14
_symmetry_cell_setting monoclinic
_symmetry_space_group_name_Hall '-P 2ybc'
_symmetry_space_group_name_H-M 'P 1 21/c 1'
_atom_sites_solution_hydrogens geom
_atom_sites_solution_primary direct
_atom_sites_solution_secondary difmap
_audit_creation_method SHELXL-97
_cell_angle_alpha 90.00
_cell_angle_beta 103.34(3)
_cell_angle_gamma 90.00
_cell_formula_units_Z 4
_cell_length_a 11.664(3)
_cell_length_b 17.641(4)
_cell_length_c 10.200(3)
_cell_measurement_temperature 293(2)
_cell_volume 2042.2(10)
_computing_cell_refinement 'Denzo (Otwinowski & Minor 1997)'
_computing_data_collection 'Nonius Xpress'
_computing_data_reduction 'Denzo and Scalepack (Otwinowski & Minor 1997)'
_computing_molecular_graphics 'Ortep3/windows (Farrugia,1997)'
_computing_publication_material 'Wingx 1.70.01 (Farrugia, 1999)'
_computing_structure_refinement 'SHELX97 (Sheldrick, 1998)'
_computing_structure_solution 'SHELX97 (Sheldrick, 1998)'
_diffrn_ambient_temperature 293(2)
_diffrn_measured_fraction_theta_full 0.970
_diffrn_measured_fraction_theta_max 0.970
_diffrn_measurement_device_type 'image plate dip1030'
_diffrn_measurement_method 'laser scanner'
_diffrn_radiation_monochromator graphite
_diffrn_radiation_source 'fine-focus sealed tube'
_diffrn_radiation_type MoK\a
_diffrn_radiation_wavelength 0.71073
_diffrn_reflns_av_R_equivalents 0.0360
_diffrn_reflns_av_sigmaI/netI 0.0360
_diffrn_reflns_limit_h_max 14
_diffrn_reflns_limit_h_min -14
_diffrn_reflns_limit_k_max 22
_diffrn_reflns_limit_k_min -22
_diffrn_reflns_limit_l_max 12
_diffrn_reflns_limit_l_min -12
_diffrn_reflns_number 24611
_diffrn_reflns_theta_full 26.73
_diffrn_reflns_theta_max 26.73
_diffrn_reflns_theta_min 2.13
_exptl_absorpt_coefficient_mu 1.037
_exptl_absorpt_correction_T_max 0.8516
_exptl_absorpt_correction_T_min 0.1323
_exptl_absorpt_correction_type refdelf
_exptl_absorpt_process_details
;
Parkin S,Moezzi B & Hope H, (1995) J. Appl. Cryst. 28, 53-56
Cubic fit to sin(theta)/lambda - 24 parameters
;
_exptl_crystal_colour yellow
_exptl_crystal_density_diffrn 1.656
_exptl_crystal_density_method 'not measured'
_exptl_crystal_description block
_exptl_crystal_F_000 1016
_refine_diff_density_max 1.086
_refine_diff_density_min -0.513
_refine_diff_density_rms 0.111
_refine_ls_extinction_method none
_refine_ls_goodness_of_fit_ref 0.947
_refine_ls_hydrogen_treatment constr
_refine_ls_matrix_type full
_refine_ls_number_parameters 271
_refine_ls_number_reflns 4203
_refine_ls_number_restraints 0
_refine_ls_restrained_S_all 0.947
_refine_ls_R_factor_all 0.0802
_refine_ls_R_factor_gt 0.0575
_refine_ls_shift/su_max 0.001
_refine_ls_shift/su_mean 0.000
_refine_ls_structure_factor_coef Fsqd
_refine_ls_weighting_details 'calc w=1/[\s^2^(Fo^2^)+(0.1207P)^2^+0.0000P] where P=(Fo^2^+2Fc^2^)/3'
_refine_ls_weighting_scheme calc
_refine_ls_wR_factor_gt 0.1650
_refine_ls_wR_factor_ref 0.1784
_reflns_number_gt 2530
_reflns_number_total 4203
_reflns_threshold_expression >2sigma(I)
_cod_data_source_file b900581a.txt
_cod_data_source_block 1
_cod_original_cell_volume 2042.2(9)
_cod_original_sg_symbol_H-M 'P 21/c'
_cod_database_code 7001629

loop_
_symmetry_equiv_pos_as_xyz
'x, y, z'
'-x, y+1/2, -z+1/2'
'-x, -y, -z'
'x, -y-1/2, z-1/2'

loop_
_atom_site_label
_atom_site_type_symbol
_atom_site_fract_x
_atom_site_fract_y
_atom_site_fract_z
_atom_site_U_iso_or_equiv
_atom_site_adp_type
_atom_site_occupancy
_atom_site_symmetry_multiplicity
_atom_site_calc_flag
_atom_site_refinement_flags
_atom_site_disorder_assembly
_atom_site_disorder_group
Ag Ag 0.26352(3) 0.40094(2) 0.48031(4) 0.0934(2) Uani 1 1 d . . .
N1 N 0.4026(3) 0.4496(2) 0.3679(4) 0.0776(9) Uani 1 1 d . . .
N2 N 0.4436(3) 0.3371(2) 0.5611(4) 0.0783(9) Uani 1 1 d . . .
N3 N 0.0931(3) 0.1686(2) 0.8876(4) 0.0801(9) Uani 1 1 d . . .
N4 N 0.1145(3) 0.0640(2) 1.0909(4) 0.0752(9) Uani 1 1 d . . .
C1 C 0.3881(5) 0.5025(3) 0.2743(5) 0.0901(13) Uani 1 1 d . . .
H1 H 0.3208 0.5325 0.2613 0.108 Uiso 1 1 calc R . .
C2 C 0.4658(5) 0.5159(3) 0.1951(6) 0.1024(16) Uani 1 1 d . . .
H2 H 0.4523 0.5551 0.1324 0.123 Uiso 1 1 calc R . .
C3 C 0.5638(5) 0.4711(3) 0.2091(6) 0.1000(15) Uani 1 1 d . . .
H3 H 0.6166 0.4774 0.1541 0.120 Uiso 1 1 calc R . .
C4 C 0.5810(5) 0.4163(3) 0.3083(6) 0.0869(13) Uani 1 1 d . . .
H4 H 0.6481 0.3860 0.3233 0.104 Uiso 1 1 calc R . .
C5 C 0.5005(4) 0.4063(2) 0.3839(5) 0.0754(11) Uani 1 1 d . . .
C6 C 0.5173(4) 0.3478(2) 0.4902(5) 0.0793(11) Uani 1 1 d . . .
H6 H 0.5846 0.3178 0.5053 0.095 Uiso 1 1 calc R . .
C7 C 0.4667(4) 0.2771(3) 0.6632(5) 0.0891(13) Uani 1 1 d . . .
H7A H 0.4847 0.2992 0.7527 0.107 Uiso 1 1 calc R . .
H7B H 0.5336 0.2468 0.6532 0.107 Uiso 1 1 calc R . .
C8 C 0.3568(4) 0.2275(2) 0.6442(5) 0.0817(12) Uani 1 1 d . . .
C9 C 0.2717(4) 0.2451(2) 0.7108(4) 0.0799(12) Uani 1 1 d . . .
H9 H 0.2833 0.2859 0.7703 0.096 Uiso 1 1 calc R . .
C10 C 0.1679(4) 0.2036(3) 0.6919(5) 0.0884(13) Uani 1 1 d . . .
C11 C 0.1533(5) 0.1440(3) 0.5999(6) 0.1016(16) Uani 1 1 d . . .
H11 H 0.0832 0.1166 0.5815 0.122 Uiso 1 1 calc R . .
C12 C 0.2400(6) 0.1253(4) 0.5368(6) 0.112(2) Uani 1 1 d . . .
H12 H 0.2307 0.0836 0.4796 0.134 Uiso 1 1 calc R . .
C13 C 0.3412(5) 0.1679(3) 0.5572(5) 0.0959(14) Uani 1 1 d . . .
H13 H 0.3992 0.1559 0.5114 0.115 Uiso 1 1 calc R . .
C14 C 0.0773(4) 0.2206(3) 0.7710(6) 0.0938(14) Uani 1 1 d . . .
H14A H 0.0854 0.2726 0.8023 0.113 Uiso 1 1 calc R . .
H14B H -0.0011 0.2143 0.7139 0.113 Uiso 1 1 calc R . .
C15 C 0.0096(4) 0.1609(2) 0.9469(5) 0.0814(12) Uani 1 1 d . . .
H15 H -0.0597 0.1882 0.9168 0.098 Uiso 1 1 calc R . .
C16 C 0.0199(4) 0.1098(2) 1.0617(5) 0.0730(11) Uani 1 1 d . . .
C17 C -0.0663(5) 0.1077(3) 1.1342(6) 0.0895(14) Uani 1 1 d . . .
H17 H -0.1320 0.1390 1.1110 0.107 Uiso 1 1 calc R . .
C18 C -0.0537(5) 0.0587(4) 1.2412(6) 0.1012(16) Uani 1 1 d . . .
H18 H -0.1096 0.0579 1.2931 0.121 Uiso 1 1 calc R . .
C19 C 0.0398(5) 0.0117(3) 1.2709(6) 0.0960(15) Uani 1 1 d . . .
H19 H 0.0485 -0.0224 1.3420 0.115 Uiso 1 1 calc R . .
C20 C 0.1231(4) 0.0154(3) 1.1927(5) 0.0871(13) Uani 1 1 d . . .
H20 H 0.1872 -0.0173 1.2124 0.105 Uiso 1 1 calc R . .
B1 B 0.7527(6) 0.1681(5) 0.5127(8) 0.1010(19) Uani 1 1 d . . .
F1 F 0.6358(4) 0.1658(2) 0.4866(5) 0.1581(16) Uani 1 1 d . . .
F2 F 0.7870(6) 0.1409(7) 0.6383(13) 0.337(7) Uani 1 1 d . . .
F3 F 0.7890(6) 0.2351(4) 0.5077(7) 0.236(3) Uani 1 1 d . . .
F4 F 0.7946(10) 0.1198(8) 0.4517(14) 0.398(9) Uani 1 1 d . . .

loop_
_atom_site_aniso_label
_atom_site_aniso_U_11
_atom_site_aniso_U_22
_atom_site_aniso_U_33
_atom_site_aniso_U_23
_atom_site_aniso_U_13
_atom_site_aniso_U_12
Ag 0.0614(3) 0.1170(4) 0.1087(4) -0.0090(2) 0.0338(2) -0.00399(16)
N1 0.0643(19) 0.085(2) 0.088(3) -0.0020(19) 0.0270(18) 0.0009(17)
N2 0.065(2) 0.091(2) 0.081(2) -0.0015(18) 0.0208(18) -0.0090(16)
N3 0.063(2) 0.088(2) 0.090(3) 0.0117(18) 0.0205(18) 0.0023(17)
N4 0.0597(18) 0.082(2) 0.089(3) -0.0023(18) 0.0278(17) -0.0045(16)
C1 0.081(3) 0.089(3) 0.101(4) 0.002(3) 0.022(3) 0.004(2)
C2 0.092(4) 0.107(3) 0.107(4) 0.019(3) 0.022(3) -0.011(3)
C3 0.086(3) 0.124(4) 0.096(4) 0.003(3) 0.033(3) -0.020(3)
C4 0.066(3) 0.106(3) 0.094(4) 0.000(3) 0.030(2) -0.003(2)
C5 0.063(2) 0.082(2) 0.083(3) -0.006(2) 0.022(2) -0.0060(19)
C6 0.062(2) 0.085(3) 0.091(3) -0.001(2) 0.019(2) 0.0016(19)
C7 0.072(3) 0.107(3) 0.088(3) 0.012(3) 0.016(2) -0.007(2)
C8 0.082(3) 0.088(3) 0.075(3) 0.014(2) 0.018(2) -0.001(2)
C9 0.076(3) 0.083(3) 0.079(3) 0.010(2) 0.014(2) -0.002(2)
C10 0.083(3) 0.097(3) 0.084(3) 0.025(2) 0.016(2) -0.002(2)
C11 0.103(4) 0.113(4) 0.088(3) 0.004(3) 0.019(3) -0.037(3)
C12 0.142(6) 0.103(4) 0.093(4) -0.008(3) 0.035(4) -0.022(3)
C13 0.104(4) 0.103(3) 0.084(3) 0.007(3) 0.028(3) -0.005(3)
C14 0.077(3) 0.100(3) 0.105(4) 0.025(3) 0.021(3) 0.008(2)
C15 0.064(2) 0.080(2) 0.102(3) 0.000(2) 0.021(2) 0.0045(19)
C16 0.063(2) 0.076(2) 0.084(3) -0.0096(19) 0.027(2) -0.0075(18)
C17 0.071(3) 0.101(3) 0.104(4) -0.011(3) 0.034(3) -0.007(2)
C18 0.087(3) 0.127(4) 0.104(4) -0.012(3) 0.053(3) -0.022(3)
C19 0.086(3) 0.106(3) 0.100(4) 0.005(3) 0.031(3) -0.018(3)
C20 0.080(3) 0.091(3) 0.095(3) 0.009(2) 0.030(3) -0.007(2)
B1 0.087(4) 0.111(5) 0.107(5) -0.008(4) 0.026(4) -0.008(3)
F1 0.119(3) 0.160(3) 0.190(4) -0.023(3) 0.023(3) -0.010(3)
F2 0.154(6) 0.398(12) 0.441(15) 0.244(12) 0.031(8) 0.030(7)
F3 0.210(6) 0.209(6) 0.283(8) 0.026(5) 0.046(5) -0.105(5)
F4 0.279(12) 0.507(19) 0.463(18) -0.243(15) 0.196(13) 0.058(10)

loop_
_atom_type_symbol
_atom_type_description
_atom_type_scat_dispersion_real
_atom_type_scat_dispersion_imag
_atom_type_scat_source
C C 0.0033 0.0016 'International Tables Vol C Tables 4.2.6.8 and 6.1.1.4'
H H 0.0000 0.0000 'International Tables Vol C Tables 4.2.6.8 and 6.1.1.4'
N N 0.0061 0.0033 'International Tables Vol C Tables 4.2.6.8 and 6.1.1.4'
Ag Ag -0.8971 1.1015 'International Tables Vol C Tables 4.2.6.8 and 6.1.1.4'
B B 0.0013 0.0007 'International Tables Vol C Tables 4.2.6.8 and 6.1.1.4'
F F 0.0171 0.0103 'International Tables Vol C Tables 4.2.6.8 and 6.1.1.4'

loop_
_geom_angle_atom_site_label_1
_geom_angle_atom_site_label_2
_geom_angle_atom_site_label_3
_geom_angle
_geom_angle_site_symmetry_1
_geom_angle_site_symmetry_3
_geom_angle_publ_flag
N3 Ag N1 127.63(14) 4_565 . ?
N3 Ag N2 119.71(14) 4_565 . ?
N1 Ag N2 71.70(13) . . ?
N3 Ag N4 71.35(13) 4_565 4_565 ?
N1 Ag N4 143.40(13) . 4_565 ?
N2 Ag N4 130.72(13) . 4_565 ?
C1 N1 C5 116.8(4) . . ?
C1 N1 Ag 128.6(3) . . ?
C5 N1 Ag 113.1(3) . . ?
C6 N2 C7 118.6(4) . . ?
C6 N2 Ag 113.5(3) . . ?
C7 N2 Ag 126.6(3) . . ?
C15 N3 C14 119.0(4) . . ?
C15 N3 Ag 115.1(3) . 4_566 ?
C14 N3 Ag 125.9(3) . 4_566 ?
C20 N4 C16 118.0(4) . . ?
C20 N4 Ag 127.6(3) . 4_566 ?
C16 N4 Ag 113.2(3) . 4_566 ?
N1 C1 C2 124.0(5) . . ?
C1 C2 C3 119.3(5) . . ?
C2 C3 C4 117.2(5) . . ?
C5 C4 C3 120.3(5) . . ?
N1 C5 C4 122.3(5) . . ?
N1 C5 C6 116.7(4) . . ?
C4 C5 C6 121.1(4) . . ?
N2 C6 C5 122.3(4) . . ?
N2 C7 C8 108.2(4) . . ?
C13 C8 C9 120.0(5) . . ?
C13 C8 C7 120.5(5) . . ?
C9 C8 C7 119.5(4) . . ?
C8 C9 C10 121.4(5) . . ?
C9 C10 C11 117.3(5) . . ?
C9 C10 C14 121.3(5) . . ?
C11 C10 C14 121.4(5) . . ?
C12 C11 C10 120.9(5) . . ?
C11 C12 C13 120.2(6) . . ?
C8 C13 C12 120.1(6) . . ?
N3 C14 C10 109.7(4) . . ?
N3 C15 C16 121.3(4) . . ?
N4 C16 C17 121.9(5) . . ?
N4 C16 C15 117.4(4) . . ?
C17 C16 C15 120.7(4) . . ?
C18 C17 C16 119.1(5) . . ?
C19 C18 C17 119.9(5) . . ?
C18 C19 C20 118.5(5) . . ?
N4 C20 C19 122.7(5) . . ?
F4 B1 F3 117.1(11) . . ?
F4 B1 F1 112.9(8) . . ?
F3 B1 F1 111.1(7) . . ?
F4 B1 F2 99.9(11) . . ?
F3 B1 F2 110.2(8) . . ?
F1 B1 F2 104.3(7) . . ?

loop_
_geom_bond_atom_site_label_1
_geom_bond_atom_site_label_2
_geom_bond_distance
_geom_bond_site_symmetry_2
_geom_bond_publ_flag
Ag N3 2.342(4) 4_565 ?
Ag N1 2.354(4) . ?
Ag N2 2.358(4) . ?
Ag N4 2.362(3) 4_565 ?
N1 C1 1.318(6) . ?
N1 C5 1.352(6) . ?
N2 C6 1.258(6) . ?
N2 C7 1.466(6) . ?
N3 C15 1.267(6) . ?
N3 C14 1.479(6) . ?
N3 Ag 2.342(4) 4_566 ?
N4 C20 1.333(6) . ?
N4 C16 1.344(6) . ?
N4 Ag 2.362(3) 4_566 ?
C1 C2 1.366(8) . ?
C2 C3 1.371(8) . ?
C3 C4 1.380(7) . ?
C4 C5 1.358(8) . ?
C5 C6 1.477(7) . ?
C7 C8 1.528(6) . ?
C8 C13 1.361(7) . ?
C8 C9 1.362(7) . ?
C9 C10 1.390(6) . ?
C10 C11 1.393(7) . ?
C10 C14 1.501(8) . ?
C11 C12 1.359(9) . ?
C12 C13 1.375(8) . ?
C15 C16 1.460(7) . ?
C16 C17 1.379(7) . ?
C17 C18 1.373(8) . ?
C18 C19 1.347(8) . ?
C19 C20 1.393(7) . ?
B1 F4 1.221(10) . ?
B1 F3 1.261(10) . ?
B1 F1 1.328(8) . ?
B1 F2 1.339(12) . ?

loop_
_geom_torsion_atom_site_label_1
_geom_torsion_atom_site_label_2
_geom_torsion_atom_site_label_3
_geom_torsion_atom_site_label_4
_geom_torsion
_geom_torsion_site_symmetry_1
_geom_torsion_site_symmetry_2
_geom_torsion_site_symmetry_3
_geom_torsion_site_symmetry_4
_geom_torsion_publ_flag
N3 Ag N1 C1 65.4(4) 4_565 . . . ?
N2 Ag N1 C1 179.3(4) . . . . ?
N4 Ag N1 C1 -45.7(5) 4_565 . . . ?
N3 Ag N1 C5 -100.1(3) 4_565 . . . ?
N2 Ag N1 C5 13.7(3) . . . . ?
N4 Ag N1 C5 148.7(3) 4_565 . . . ?
N3 Ag N2 C6 110.4(3) 4_565 . . . ?
N1 Ag N2 C6 -13.1(3) . . . . ?
N4 Ag N2 C6 -159.3(3) 4_565 . . . ?
N3 Ag N2 C7 -56.3(4) 4_565 . . . ?
N1 Ag N2 C7 -179.8(4) . . . . ?
N4 Ag N2 C7 34.0(4) 4_565 . . . ?
C5 N1 C1 C2 -0.6(7) . . . . ?
Ag N1 C1 C2 -165.7(4) . . . . ?
N1 C1 C2 C3 2.0(9) . . . . ?
C1 C2 C3 C4 -2.9(8) . . . . ?
C2 C3 C4 C5 2.5(8) . . . . ?
C1 N1 C5 C4 0.2(7) . . . . ?
Ag N1 C5 C4 167.5(4) . . . . ?
C1 N1 C5 C6 179.2(4) . . . . ?
Ag N1 C5 C6 -13.4(5) . . . . ?
C3 C4 C5 N1 -1.2(8) . . . . ?
C3 C4 C5 C6 179.8(5) . . . . ?
C7 N2 C6 C5 179.3(4) . . . . ?
Ag N2 C6 C5 11.4(6) . . . . ?
N1 C5 C6 N2 1.4(7) . . . . ?
C4 C5 C6 N2 -179.5(5) . . . . ?
C6 N2 C7 C8 -129.3(5) . . . . ?
Ag N2 C7 C8 36.8(5) . . . . ?
N2 C7 C8 C13 87.3(5) . . . . ?
N2 C7 C8 C9 -90.0(5) . . . . ?
C13 C8 C9 C10 -0.2(7) . . . . ?
C7 C8 C9 C10 177.1(4) . . . . ?
C8 C9 C10 C11 -1.2(6) . . . . ?
C8 C9 C10 C14 176.6(4) . . . . ?
C9 C10 C11 C12 3.2(8) . . . . ?
C14 C10 C11 C12 -174.7(5) . . . . ?
C10 C11 C12 C13 -3.7(9) . . . . ?
C9 C8 C13 C12 -0.3(7) . . . . ?
C7 C8 C13 C12 -177.5(5) . . . . ?
C11 C12 C13 C8 2.2(9) . . . . ?
C15 N3 C14 C10 -162.7(4) . . . . ?
Ag N3 C14 C10 18.8(6) 4_566 . . . ?
C9 C10 C14 N3 -96.9(5) . . . . ?
C11 C10 C14 N3 80.8(6) . . . . ?
C14 N3 C15 C16 179.4(4) . . . . ?
Ag N3 C15 C16 -2.0(6) 4_566 . . . ?
C20 N4 C16 C17 0.3(6) . . . . ?
Ag N4 C16 C17 -167.8(4) 4_566 . . . ?
C20 N4 C16 C15 -177.9(4) . . . . ?
Ag N4 C16 C15 14.0(5) 4_566 . . . ?
N3 C15 C16 N4 -8.6(6) . . . . ?
N3 C15 C16 C17 173.2(5) . . . . ?
N4 C16 C17 C18 1.6(7) . . . . ?
C15 C16 C17 C18 179.7(5) . . . . ?
C16 C17 C18 C19 -2.4(8) . . . . ?
C17 C18 C19 C20 1.3(8) . . . . ?
C16 N4 C20 C19 -1.5(7) . . . . ?
Ag N4 C20 C19 164.7(4) 4_566 . . . ?
C18 C19 C20 N4 0.7(8) . . . . ?
